data_4078932
loop_
_publ_author_name
'Chapp, Timothy W.'
'Schoenfeld, Adam J.'
'Sanderson, Matthew D.'
'Chang, Cory L.'
'Glueck, David S.'
'Golen, James A.'
'Moore, Curtis E.'
'Rheingold, Arnold L.'

_publ_section_title
;
 Synthesis, Structure, Dynamics, and Selective Methylation of Platinum and
 Palladium Diphosphametallacyclobutane Complexes
;
_journal_issue 15
_journal_name_full Organometallics
_journal_page_first 5573
_journal_paper_doi 10.1021/om3005367
_journal_volume 31
_journal_year 2012
_chemical_formula_sum 'C61 H78 F6 O6 P4 Pt S2'
_chemical_formula_weight 1404.32
_chemical_name_systematic
;
 ?
;
_space_group_IT_number 2
_symmetry_cell_setting triclinic
_symmetry_space_group_name_Hall '-P 1'
_symmetry_space_group_name_H-M 'P -1'
_atom_sites_solution_hydrogens geom
_atom_sites_solution_primary direct
_atom_sites_solution_secondary difmap
_audit_creation_method SHELXL-97
_cell_angle_alpha 73.777(7)
_cell_angle_beta 77.495(8)
_cell_angle_gamma 68.875(9)
_cell_formula_units_Z 2
_cell_length_a 11.915(7)
_cell_length_b 13.515(8)
_cell_length_c 21.619(13)
_cell_measurement_reflns_used 9484
_cell_measurement_temperature 100(2)
_cell_measurement_theta_max 27.88
_cell_measurement_theta_min 2.85
_cell_volume 3092(3)
_computing_cell_refinement 'Bruker SMART'
_computing_data_collection 'Bruker SMART'
_computing_data_reduction 'Bruker SAINT'
_computing_molecular_graphics 'Bruker SHELXTL'
_computing_publication_material 'Bruker SHELXTL'
_computing_structure_refinement 'SHELXL-97 (Sheldrick, 1997)'
_computing_structure_solution 'SHELXS-97 (Sheldrick, 1990)'
_diffrn_ambient_temperature 100(2)
_diffrn_measured_fraction_theta_full 0.976
_diffrn_measured_fraction_theta_max 0.903
_diffrn_measurement_device_type 'CCD area detector'
_diffrn_measurement_method 'phi and omega scans'
_diffrn_radiation_monochromator graphite
_diffrn_radiation_source 'fine-focus sealed tube'
_diffrn_radiation_type MoK\a
_diffrn_radiation_wavelength 0.71073
_diffrn_reflns_av_R_equivalents 0.0456
_diffrn_reflns_av_sigmaI/netI 0.0625
_diffrn_reflns_limit_h_max 15
_diffrn_reflns_limit_h_min -15
_diffrn_reflns_limit_k_max 17
_diffrn_reflns_limit_k_min -17
_diffrn_reflns_limit_l_max 27
_diffrn_reflns_limit_l_min -27
_diffrn_reflns_number 31736
_diffrn_reflns_theta_full 25.00
_diffrn_reflns_theta_max 28.03
_diffrn_reflns_theta_min 1.66
_exptl_absorpt_coefficient_mu 2.507
_exptl_absorpt_correction_T_max 0.6340
_exptl_absorpt_correction_T_min 0.5201
_exptl_absorpt_correction_type multi-scan
_exptl_absorpt_process_details sadabs
_exptl_crystal_colour colorless
_exptl_crystal_density_diffrn 1.508
_exptl_crystal_density_method 'not measured'
_exptl_crystal_description BLOCK
_exptl_crystal_F_000 1432
_exptl_crystal_size_max 0.30
_exptl_crystal_size_mid 0.25
_exptl_crystal_size_min 0.20
_refine_diff_density_max 3.017
_refine_diff_density_min -0.953
_refine_diff_density_rms 0.155
_refine_ls_extinction_method none
_refine_ls_goodness_of_fit_ref 1.033
_refine_ls_hydrogen_treatment constr
_refine_ls_matrix_type full
_refine_ls_number_parameters 772
_refine_ls_number_reflns 13518
_refine_ls_number_restraints 24
_refine_ls_restrained_S_all 1.036
_refine_ls_R_factor_all 0.0565
_refine_ls_R_factor_gt 0.0468
_refine_ls_shift/su_max 0.006
_refine_ls_shift/su_mean 0.000
_refine_ls_structure_factor_coef Fsqd
_refine_ls_weighting_details 'calc w=1/[\s^2^(Fo^2^)+(0.0348P)^2^+21.3756P] where P=(Fo^2^+2Fc^2^)/3'
_refine_ls_weighting_scheme calc
_refine_ls_wR_factor_gt 0.1118
_refine_ls_wR_factor_ref 0.1173
_reflns_number_gt 11671
_reflns_number_total 13518
_reflns_threshold_expression >2sigma(I)
_cod_data_source_file om3005367_si_002.cif
_cod_data_source_block glu343
_cod_depositor_comments
;
The following automatic conversions were performed:

'_symmetry_cell_setting' value 'Triclinic' changed to 'triclinic'
according to /home/saulius/struct/CIF-dictionaries/cif_core.dic
dictionary named 'cif_core.dic' version 2.4.2 from 2011-04-26.

Automatic conversion script
Id: cif_fix_values 1891 2012-01-12 08:04:46Z andrius 
;
_cod_original_sg_symbol_H-M P-1
_cod_database_code 4078932

loop_
_symmetry_equiv_pos_as_xyz
'x, y, z'
'-x, -y, -z'

loop_
_atom_site_label
_atom_site_type_symbol
_atom_site_fract_x
_atom_site_fract_y
_atom_site_fract_z
_atom_site_U_iso_or_equiv
_atom_site_adp_type
_atom_site_occupancy
_atom_site_symmetry_multiplicity
_atom_site_calc_flag
_atom_site_refinement_flags
_atom_site_disorder_assembly
_atom_site_disorder_group
C1 C 0.5817(5) 0.5592(4) 0.3554(3) 0.0186(11) Uani 1 1 d . . .
H1A H 0.5940 0.5461 0.4008 0.028 Uiso 1 1 calc R . .
H1B H 0.6585 0.5258 0.3303 0.028 Uiso 1 1 calc R . .
H1C H 0.5210 0.5273 0.3534 0.028 Uiso 1 1 calc R . .
C2 C 0.4390(5) 0.7341(5) 0.2556(2) 0.0161(10) Uani 1 1 d . . .
H2A H 0.3612 0.7937 0.2598 0.019 Uiso 1 1 calc R . .
H2B H 0.4235 0.6686 0.2524 0.019 Uiso 1 1 calc R . .
C3 C 0.4911(5) 0.9222(4) 0.1564(3) 0.0209(12) Uani 1 1 d . . .
H3A H 0.5201 0.9395 0.1099 0.031 Uiso 1 1 calc R . .
H3B H 0.5206 0.9588 0.1796 0.031 Uiso 1 1 calc R . .
H3C H 0.4021 0.9472 0.1628 0.031 Uiso 1 1 calc R . .
C4 C 0.5644(5) 0.7064(4) 0.1228(3) 0.0173(11) Uani 1 1 d . . .
C5 C 0.6628(5) 0.6109(4) 0.1161(2) 0.0158(10) Uani 1 1 d . . .
C6 C 0.6809(5) 0.5719(5) 0.0606(3) 0.0224(12) Uani 1 1 d . . .
H6 H 0.7462 0.5072 0.0562 0.027 Uiso 1 1 calc R . .
C7 C 0.6080(5) 0.6229(5) 0.0111(3) 0.0195(11) Uani 1 1 d . . .
C8 C 0.5069(5) 0.7109(5) 0.0213(3) 0.0227(12) Uani 1 1 d . . .
H8 H 0.4534 0.7447 -0.0108 0.027 Uiso 1 1 calc R . .
C9 C 0.4808(5) 0.7515(4) 0.0769(3) 0.0182(11) Uani 1 1 d . . .
C10 C 0.7404(5) 0.5388(4) 0.1695(3) 0.0178(11) Uani 1 1 d . . .
H10 H 0.7412 0.5857 0.1978 0.021 Uiso 1 1 calc R . .
C11 C 0.6814(6) 0.4539(5) 0.2115(3) 0.0286(13) Uani 1 1 d . . .
H11A H 0.5968 0.4907 0.2270 0.043 Uiso 1 1 calc R . .
H11B H 0.7258 0.4128 0.2488 0.043 Uiso 1 1 calc R . .
H11C H 0.6840 0.4040 0.1856 0.043 Uiso 1 1 calc R . .
C12 C 0.8736(5) 0.4794(4) 0.1452(3) 0.0177(11) Uani 1 1 d . . .
H12A H 0.9211 0.4488 0.1819 0.026 Uiso 1 1 calc R . .
H12B H 0.9077 0.5311 0.1124 0.026 Uiso 1 1 calc R . .
H12C H 0.8764 0.4207 0.1261 0.026 Uiso 1 1 calc R . .
C13 C 0.6380(5) 0.5780(5) -0.0494(3) 0.0252(13) Uani 1 1 d . . .
H13 H 0.6686 0.4969 -0.0355 0.030 Uiso 1 1 calc R . .
C14 C 0.5298(6) 0.6076(6) -0.0854(3) 0.0331(15) Uani 1 1 d . . .
H14A H 0.4628 0.5888 -0.0550 0.050 Uiso 1 1 calc R . .
H14B H 0.5530 0.5672 -0.1199 0.050 Uiso 1 1 calc R . .
H14C H 0.5040 0.6858 -0.1046 0.050 Uiso 1 1 calc R . .
C15 C 0.7407(7) 0.6137(7) -0.0942(3) 0.0407(18) Uani 1 1 d . . .
H15A H 0.7119 0.6925 -0.1113 0.061 Uiso 1 1 calc R . .
H15B H 0.7676 0.5765 -0.1304 0.061 Uiso 1 1 calc R . .
H15C H 0.8087 0.5950 -0.0699 0.061 Uiso 1 1 calc R . .
C16 C 0.3537(5) 0.8342(4) 0.0872(3) 0.0191(11) Uani 1 1 d . . .
H16 H 0.3439 0.8522 0.1303 0.023 Uiso 1 1 calc R . .
C17 C 0.3329(6) 0.9404(5) 0.0356(3) 0.0264(13) Uani 1 1 d . . .
H17A H 0.3343 0.9259 -0.0066 0.040 Uiso 1 1 calc R . .
H17B H 0.3972 0.9712 0.0328 0.040 Uiso 1 1 calc R . .
H17C H 0.2540 0.9921 0.0474 0.040 Uiso 1 1 calc R . .
C18 C 0.2574(5) 0.7821(5) 0.0898(3) 0.0249(12) Uani 1 1 d . . .
H18A H 0.1764 0.8332 0.0990 0.037 Uiso 1 1 calc R . .
H18B H 0.2696 0.7155 0.1240 0.037 Uiso 1 1 calc R . .
H18C H 0.2645 0.7643 0.0478 0.037 Uiso 1 1 calc R . .
C19 C 0.4344(4) 0.7688(4) 0.3876(2) 0.0125(10) Uani 1 1 d . . .
C20 C 0.4449(5) 0.8619(4) 0.4008(3) 0.0160(10) Uani 1 1 d . . .
C21 C 0.3904(5) 0.8897(4) 0.4596(3) 0.0180(11) Uani 1 1 d . . .
H21 H 0.3983 0.9515 0.4688 0.022 Uiso 1 1 calc R . .
C22 C 0.3239(5) 0.8297(4) 0.5059(3) 0.0194(11) Uani 1 1 d . . .
C23 C 0.3040(5) 0.7455(4) 0.4892(3) 0.0170(11) Uani 1 1 d . . .
H23 H 0.2542 0.7074 0.5192 0.020 Uiso 1 1 calc R . .
C24 C 0.3542(5) 0.7155(4) 0.4306(2) 0.0155(10) Uani 1 1 d . . .
C25 C 0.5029(5) 0.9398(4) 0.3489(3) 0.0184(11) Uani 1 1 d . . .
H25 H 0.5702 0.8959 0.3212 0.022 Uiso 1 1 calc R . .
C26 C 0.4071(6) 1.0194(5) 0.3059(3) 0.0244(12) Uani 1 1 d . . .
H26A H 0.3407 1.0636 0.3322 0.037 Uiso 1 1 calc R . .
H26B H 0.3754 0.9788 0.2867 0.037 Uiso 1 1 calc R . .
H26C H 0.4439 1.0670 0.2712 0.037 Uiso 1 1 calc R . .
C27 C 0.5543(5) 1.0043(4) 0.3764(3) 0.0214(12) Uani 1 1 d . . .
H27A H 0.6126 1.0317 0.3429 0.032 Uiso 1 1 calc R . .
H27B H 0.5952 0.9570 0.4139 0.032 Uiso 1 1 calc R . .
H27C H 0.4882 1.0656 0.3900 0.032 Uiso 1 1 calc R . .
C28 C 0.2679(6) 0.8592(5) 0.5704(3) 0.0262(13) Uani 1 1 d . . .
H28 H 0.2875 0.9249 0.5711 0.031 Uiso 1 1 calc R . .
C29 C 0.1286(7) 0.8891(6) 0.5794(4) 0.0424(19) Uani 1 1 d . . .
H29A H 0.0967 0.9406 0.5404 0.064 Uiso 1 1 calc R . .
H29B H 0.0939 0.9225 0.6170 0.064 Uiso 1 1 calc R . .
H29C H 0.1065 0.8232 0.5867 0.064 Uiso 1 1 calc R . .
C30 C 0.3217(9) 0.7674(6) 0.6272(3) 0.050(2) Uani 1 1 d . . .
H30A H 0.3039 0.7018 0.6276 0.075 Uiso 1 1 calc R . .
H30B H 0.2856 0.7901 0.6683 0.075 Uiso 1 1 calc R . .
H30C H 0.4098 0.7518 0.6218 0.075 Uiso 1 1 calc R . .
C31 C 0.3056(5) 0.6393(4) 0.4123(2) 0.0163(10) Uani 1 1 d . . .
H31 H 0.3497 0.6251 0.3691 0.020 Uiso 1 1 calc R . .
C32 C 0.3224(5) 0.5296(4) 0.4608(3) 0.0208(12) Uani 1 1 d . . .
H32A H 0.2748 0.5413 0.5028 0.031 Uiso 1 1 calc R . .
H32B H 0.4084 0.4946 0.4664 0.031 Uiso 1 1 calc R . .
H32C H 0.2947 0.4829 0.4444 0.031 Uiso 1 1 calc R . .
C33 C 0.1711(5) 0.6962(5) 0.4050(3) 0.0229(12) Uani 1 1 d . . .
H33A H 0.1257 0.7099 0.4471 0.034 Uiso 1 1 calc R . .
H33B H 0.1402 0.6498 0.3903 0.034 Uiso 1 1 calc R . .
H33C H 0.1610 0.7655 0.3732 0.034 Uiso 1 1 calc R . .
C34 C 0.9565(5) 0.7596(4) 0.2814(3) 0.0176(11) Uani 1 1 d . . .
H34A H 0.9330 0.8387 0.2786 0.021 Uiso 1 1 calc R . .
H34B H 1.0283 0.7228 0.3050 0.021 Uiso 1 1 calc R . .
C35 C 0.9884(5) 0.7380(5) 0.2138(2) 0.0173(11) Uani 1 1 d . . .
H35A H 1.0238 0.6589 0.2160 0.021 Uiso 1 1 calc R . .
H35B H 1.0486 0.7735 0.1880 0.021 Uiso 1 1 calc R . .
C36 C 0.8904(5) 0.7546(4) 0.0985(3) 0.0178(11) Uani 1 1 d . . .
C37 C 0.8053(5) 0.7948(5) 0.0553(3) 0.0214(12) Uani 1 1 d . . .
H37 H 0.7253 0.8388 0.0677 0.026 Uiso 1 1 calc R . .
C38 C 0.8364(6) 0.7712(5) -0.0060(3) 0.0280(13) Uani 1 1 d . . .
H38 H 0.7782 0.7990 -0.0356 0.034 Uiso 1 1 calc R . .
C39 C 0.9530(6) 0.7067(5) -0.0234(3) 0.0294(14) Uani 1 1 d . . .
H39 H 0.9746 0.6895 -0.0650 0.035 Uiso 1 1 calc R . .
C40 C 1.0384(6) 0.6671(5) 0.0194(3) 0.0290(14) Uani 1 1 d . . .
H40 H 1.1183 0.6235 0.0066 0.035 Uiso 1 1 calc R . .
C41 C 1.0090(5) 0.6900(4) 0.0804(3) 0.0237(12) Uani 1 1 d . . .
H41 H 1.0679 0.6627 0.1096 0.028 Uiso 1 1 calc R . .
C42 C 0.8166(5) 0.9406(4) 0.1539(3) 0.0163(10) Uani 1 1 d . . .
C43 C 0.7351(5) 1.0057(5) 0.1939(3) 0.0243(12) Uani 1 1 d . . .
H43 H 0.6921 0.9739 0.2320 0.029 Uiso 1 1 calc R . .
C44 C 0.7154(6) 1.1164(5) 0.1792(3) 0.0326(15) Uani 1 1 d . . .
H44 H 0.6597 1.1605 0.2071 0.039 Uiso 1 1 calc R . .
C45 C 0.7776(6) 1.1626(5) 0.1233(3) 0.0312(14) Uani 1 1 d . . .
H45 H 0.7638 1.2388 0.1128 0.037 Uiso 1 1 calc R . .
C46 C 0.8592(6) 1.0990(5) 0.0829(3) 0.0286(14) Uani 1 1 d . . .
H46 H 0.9022 1.1310 0.0449 0.034 Uiso 1 1 calc R . .
C47 C 0.8782(5) 0.9886(5) 0.0980(3) 0.0233(12) Uani 1 1 d . . .
H47 H 0.9339 0.9447 0.0700 0.028 Uiso 1 1 calc R . .
C48 C 0.7911(5) 0.7573(4) 0.4003(2) 0.0158(10) Uani 1 1 d . . .
C49 C 0.7063(5) 0.7215(4) 0.4485(2) 0.0180(11) Uani 1 1 d . . .
H49 H 0.6672 0.6771 0.4405 0.022 Uiso 1 1 calc R . .
C50 C 0.6791(5) 0.7507(5) 0.5081(3) 0.0219(12) Uani 1 1 d . . .
H50 H 0.6199 0.7281 0.5405 0.026 Uiso 1 1 calc R . .
C51 C 0.7397(5) 0.8136(5) 0.5197(3) 0.0223(12) Uani 1 1 d . . .
H51 H 0.7231 0.8323 0.5607 0.027 Uiso 1 1 calc R . .
C52 C 0.8236(5) 0.8490(4) 0.4723(3) 0.0215(12) Uani 1 1 d . . .
H52 H 0.8637 0.8922 0.4808 0.026 Uiso 1 1 calc R . .
C53 C 0.8496(5) 0.8220(4) 0.4124(3) 0.0194(11) Uani 1 1 d . . .
H53 H 0.9067 0.8471 0.3797 0.023 Uiso 1 1 calc R . .
C54 C 0.8971(5) 0.5638(4) 0.3522(3) 0.0157(10) Uani 1 1 d . . .
C55 C 0.9492(5) 0.5170(5) 0.4099(3) 0.0199(11) Uani 1 1 d . . .
H55 H 0.9452 0.5617 0.4379 0.024 Uiso 1 1 calc R . .
C56 C 1.0065(5) 0.4059(5) 0.4266(3) 0.0233(12) Uani 1 1 d . . .
H56 H 1.0417 0.3746 0.4659 0.028 Uiso 1 1 calc R . .
C57 C 1.0125(5) 0.3409(5) 0.3864(3) 0.0231(12) Uani 1 1 d . . .
H57 H 1.0519 0.2647 0.3982 0.028 Uiso 1 1 calc R . .
C58 C 0.9617(5) 0.3853(5) 0.3289(3) 0.0244(13) Uani 1 1 d . . .
H58 H 0.9657 0.3399 0.3014 0.029 Uiso 1 1 calc R . .
C59 C 0.9049(5) 0.4970(4) 0.3119(3) 0.0196(11) Uani 1 1 d . . .
H59 H 0.8709 0.5280 0.2723 0.024 Uiso 1 1 calc R . .
C60 C 0.0836(7) 1.1290(5) 0.2211(3) 0.0451(19) Uani 1 1 d D . .
C61 C 0.3328(6) 0.3490(5) 0.2790(3) 0.0286(13) Uani 1 1 d . . .
O1 O 0.0956(15) 0.9681(17) 0.1776(6) 0.071(6) Uani 0.627(9) 1 d PD A 1
O2 O -0.0188(9) 0.9913(10) 0.2818(6) 0.044(3) Uani 0.627(9) 1 d PD A 1
O3 O 0.1997(9) 0.9262(10) 0.2700(6) 0.049(3) Uani 0.627(9) 1 d PD A 1
O1A O 0.054(2) 0.9696(19) 0.1859(8) 0.038(6) Uani 0.373(9) 1 d PD A 2
O2A O 0.0244(19) 0.9621(19) 0.2998(8) 0.071(9) Uani 0.373(9) 1 d PD A 2
O3A O 0.2215(11) 0.9489(16) 0.2380(10) 0.042(5) Uani 0.373(9) 1 d PD A 2
O4 O 0.3911(5) 0.5055(5) 0.2884(4) 0.072(2) Uani 1 1 d . . .
O5 O 0.1806(5) 0.5242(4) 0.3096(3) 0.0455(13) Uani 1 1 d . . .
O6 O 0.2777(8) 0.5350(4) 0.2009(3) 0.092(3) Uani 1 1 d . . .
F1 F 0.1909(9) 1.1355(7) 0.1798(4) 0.0658(16) Uani 0.627(9) 1 d PD A 1
F2 F 0.0924(16) 1.1579(16) 0.2724(7) 0.050(5) Uani 0.627(9) 1 d PD A 1
F3 F -0.0027(9) 1.1974(6) 0.1916(5) 0.0658(16) Uani 0.627(9) 1 d PD A 1
F1A F 0.1286(15) 1.1733(11) 0.1655(6) 0.0658(16) Uani 0.373(9) 1 d PD A 2
F2A F 0.109(2) 1.158(3) 0.2676(10) 0.050(9) Uani 0.373(9) 1 d PD A 2
F3A F -0.0429(12) 1.1869(11) 0.2219(8) 0.0658(16) Uani 0.373(9) 1 d PD A 2
F4 F 0.3412(5) 0.2976(4) 0.3400(2) 0.0649(15) Uani 1 1 d . . .
F5 F 0.4365(4) 0.3082(3) 0.2446(2) 0.0439(11) Uani 1 1 d . . .
F6 F 0.2504(5) 0.3197(4) 0.2615(3) 0.0621(14) Uani 1 1 d . . .
P1 P 0.52865(12) 0.70571(11) 0.32147(6) 0.0134(3) Uani 1 1 d . . .
P2 P 0.54751(12) 0.77537(11) 0.18766(6) 0.0143(3) Uani 1 1 d . . .
P3 P 0.83130(12) 0.70984(11) 0.32599(6) 0.0135(3) Uani 1 1 d . . .
P4 P 0.84857(12) 0.79361(11) 0.17607(6) 0.0151(3) Uani 1 1 d . . .
S1 S 0.09258(13) 0.98732(12) 0.23886(8) 0.0238(3) Uani 1 1 d D A .
S2 S 0.28908(14) 0.49606(12) 0.26714(8) 0.0271(3) Uani 1 1 d . . .
Pt1 Pt 0.695220(18) 0.747868(16) 0.252798(9) 0.01280(6) Uani 1 1 d . . .

loop_
_atom_site_aniso_label
_atom_site_aniso_U_11
_atom_site_aniso_U_22
_atom_site_aniso_U_33
_atom_site_aniso_U_23
_atom_site_aniso_U_13
_atom_site_aniso_U_12
C1 0.018(3) 0.018(3) 0.021(3) -0.005(2) -0.001(2) -0.009(2)
C2 0.011(2) 0.024(3) 0.012(2) -0.004(2) -0.0017(19) -0.005(2)
C3 0.016(3) 0.015(3) 0.029(3) -0.006(2) -0.009(2) 0.002(2)
C4 0.018(3) 0.019(3) 0.016(2) -0.006(2) 0.000(2) -0.006(2)
C5 0.012(2) 0.017(3) 0.015(2) -0.004(2) -0.003(2) -0.001(2)
C6 0.023(3) 0.024(3) 0.021(3) -0.010(2) -0.003(2) -0.004(2)
C7 0.021(3) 0.024(3) 0.016(3) -0.005(2) -0.003(2) -0.009(2)
C8 0.025(3) 0.028(3) 0.016(3) -0.002(2) -0.004(2) -0.009(3)
C9 0.019(3) 0.019(3) 0.017(3) -0.001(2) -0.005(2) -0.007(2)
C10 0.019(3) 0.016(3) 0.016(3) -0.007(2) -0.005(2) 0.001(2)
C11 0.027(3) 0.036(4) 0.019(3) 0.000(3) -0.003(2) -0.010(3)
C12 0.017(3) 0.017(3) 0.016(3) -0.005(2) -0.001(2) -0.001(2)
C13 0.025(3) 0.033(3) 0.017(3) -0.013(2) 0.001(2) -0.004(3)
C14 0.037(4) 0.047(4) 0.023(3) -0.016(3) -0.004(3) -0.015(3)
C15 0.043(4) 0.065(5) 0.023(3) -0.024(3) 0.008(3) -0.025(4)
C16 0.016(3) 0.020(3) 0.014(2) 0.002(2) -0.005(2) -0.001(2)
C17 0.026(3) 0.024(3) 0.024(3) 0.002(2) -0.010(3) -0.004(3)
C18 0.021(3) 0.028(3) 0.024(3) 0.000(2) -0.004(2) -0.010(3)
C19 0.011(2) 0.015(2) 0.011(2) -0.0030(19) -0.0013(19) -0.003(2)
C20 0.013(3) 0.017(3) 0.020(3) -0.007(2) -0.003(2) -0.005(2)
C21 0.022(3) 0.016(3) 0.020(3) -0.008(2) -0.003(2) -0.008(2)
C22 0.023(3) 0.019(3) 0.017(3) -0.006(2) -0.003(2) -0.005(2)
C23 0.020(3) 0.015(3) 0.016(2) -0.003(2) 0.002(2) -0.009(2)
C24 0.015(3) 0.015(2) 0.016(2) -0.001(2) -0.005(2) -0.003(2)
C25 0.026(3) 0.009(2) 0.022(3) -0.007(2) -0.007(2) -0.002(2)
C26 0.034(3) 0.021(3) 0.020(3) -0.003(2) -0.005(2) -0.012(3)
C27 0.024(3) 0.015(3) 0.025(3) -0.008(2) 0.007(2) -0.008(2)
C28 0.044(4) 0.023(3) 0.016(3) -0.010(2) 0.007(3) -0.018(3)
C29 0.049(4) 0.047(4) 0.046(4) -0.034(4) 0.025(3) -0.033(4)
C30 0.101(7) 0.041(4) 0.016(3) -0.005(3) -0.004(4) -0.035(5)
C31 0.018(3) 0.017(3) 0.014(2) -0.005(2) 0.000(2) -0.006(2)
C32 0.026(3) 0.017(3) 0.021(3) -0.002(2) -0.003(2) -0.010(2)
C33 0.024(3) 0.028(3) 0.018(3) -0.003(2) -0.005(2) -0.009(3)
C34 0.017(3) 0.019(3) 0.017(3) 0.001(2) -0.005(2) -0.008(2)
C35 0.011(2) 0.022(3) 0.015(2) -0.002(2) 0.002(2) -0.004(2)
C36 0.020(3) 0.017(3) 0.016(2) -0.005(2) 0.003(2) -0.007(2)
C37 0.021(3) 0.023(3) 0.018(3) -0.006(2) 0.001(2) -0.006(2)
C38 0.039(4) 0.027(3) 0.019(3) -0.004(2) -0.004(3) -0.013(3)
C39 0.039(4) 0.030(3) 0.020(3) -0.011(3) 0.005(3) -0.013(3)
C40 0.029(3) 0.026(3) 0.029(3) -0.014(3) 0.008(3) -0.007(3)
C41 0.024(3) 0.016(3) 0.028(3) -0.007(2) 0.002(2) -0.003(2)
C42 0.014(3) 0.014(3) 0.020(3) 0.000(2) -0.007(2) -0.004(2)
C43 0.024(3) 0.022(3) 0.024(3) -0.005(2) 0.003(2) -0.008(2)
C44 0.034(4) 0.024(3) 0.040(4) -0.012(3) 0.000(3) -0.008(3)
C45 0.034(4) 0.016(3) 0.043(4) -0.003(3) -0.010(3) -0.008(3)
C46 0.039(4) 0.023(3) 0.026(3) 0.000(2) -0.003(3) -0.017(3)
C47 0.023(3) 0.026(3) 0.021(3) -0.003(2) -0.001(2) -0.010(2)
C48 0.016(3) 0.015(2) 0.015(2) -0.003(2) -0.006(2) 0.000(2)
C49 0.020(3) 0.016(3) 0.014(2) 0.000(2) -0.005(2) -0.002(2)
C50 0.021(3) 0.023(3) 0.018(3) -0.006(2) -0.002(2) -0.001(2)
C51 0.026(3) 0.019(3) 0.017(3) -0.007(2) -0.005(2) 0.003(2)
C52 0.025(3) 0.014(3) 0.025(3) -0.006(2) -0.010(2) 0.000(2)
C53 0.016(3) 0.018(3) 0.023(3) -0.006(2) -0.007(2) 0.000(2)
C54 0.011(2) 0.017(3) 0.019(3) -0.005(2) -0.001(2) -0.004(2)
C55 0.020(3) 0.021(3) 0.018(3) -0.006(2) 0.000(2) -0.006(2)
C56 0.023(3) 0.022(3) 0.019(3) 0.001(2) -0.004(2) -0.004(2)
C57 0.017(3) 0.016(3) 0.031(3) 0.000(2) -0.010(2) 0.002(2)
C58 0.026(3) 0.020(3) 0.031(3) -0.012(2) -0.011(3) -0.003(2)
C59 0.021(3) 0.018(3) 0.019(3) -0.004(2) -0.007(2) -0.003(2)
C60 0.065(5) 0.023(4) 0.040(4) 0.003(3) -0.002(4) -0.017(4)
C61 0.032(3) 0.027(3) 0.022(3) -0.002(3) -0.002(3) -0.007(3)
O1 0.070(11) 0.107(11) 0.067(9) -0.066(9) 0.004(7) -0.035(9)
O2 0.039(5) 0.025(6) 0.070(8) -0.015(5) 0.005(5) -0.017(5)
O3 0.035(6) 0.025(5) 0.085(10) 0.000(6) -0.030(6) -0.004(4)
O1A 0.058(15) 0.032(9) 0.039(9) 0.002(8) -0.024(9) -0.028(10)
O2A 0.11(2) 0.037(12) 0.030(10) -0.012(9) 0.046(13) -0.019(13)
O3A 0.020(8) 0.033(11) 0.079(15) -0.030(10) -0.009(8) -0.002(7)
O4 0.036(3) 0.068(4) 0.137(6) -0.067(4) 0.002(4) -0.021(3)
O5 0.032(3) 0.041(3) 0.058(3) -0.023(3) 0.011(2) -0.006(2)
O6 0.177(8) 0.024(3) 0.029(3) 0.001(2) -0.002(4) 0.008(4)
F1 0.077(5) 0.035(3) 0.061(4) 0.019(3) -0.007(3) -0.013(3)
F2 0.049(7) 0.044(9) 0.077(10) -0.048(8) 0.011(6) -0.022(6)
F3 0.077(5) 0.035(3) 0.061(4) 0.019(3) -0.007(3) -0.013(3)
F1A 0.077(5) 0.035(3) 0.061(4) 0.019(3) -0.007(3) -0.013(3)
F2A 0.048(14) 0.034(14) 0.066(17) -0.011(11) -0.029(12) 0.000(10)
F3A 0.077(5) 0.035(3) 0.061(4) 0.019(3) -0.007(3) -0.013(3)
F4 0.107(4) 0.041(3) 0.026(2) 0.0020(19) -0.002(3) -0.010(3)
F5 0.046(3) 0.029(2) 0.042(2) -0.0151(18) 0.0122(19) -0.0001(18)
F6 0.065(3) 0.045(3) 0.094(4) -0.026(3) -0.017(3) -0.025(2)
P1 0.0136(6) 0.0133(6) 0.0141(6) -0.0047(5) 0.0003(5) -0.0053(5)
P2 0.0135(6) 0.0148(6) 0.0135(6) -0.0041(5) -0.0038(5) -0.0015(5)
P3 0.0139(6) 0.0131(6) 0.0129(6) -0.0024(5) -0.0029(5) -0.0036(5)
P4 0.0136(6) 0.0149(6) 0.0144(6) -0.0026(5) -0.0003(5) -0.0032(5)
S1 0.0205(7) 0.0192(7) 0.0329(8) -0.0122(6) -0.0031(6) -0.0030(6)
S2 0.0284(8) 0.0228(7) 0.0328(8) -0.0155(6) 0.0075(6) -0.0110(6)
Pt1 0.01228(10) 0.01285(10) 0.01275(10) -0.00311(7) -0.00136(7) -0.00333(7)

loop_
_atom_type_symbol
_atom_type_description
_atom_type_scat_dispersion_real
_atom_type_scat_dispersion_imag
_atom_type_scat_source
C C 0.0033 0.0016 'International Tables Vol C Tables 4.2.6.8 and 6.1.1.4'
H H 0.0000 0.0000 'International Tables Vol C Tables 4.2.6.8 and 6.1.1.4'
O O 0.0106 0.0060 'International Tables Vol C Tables 4.2.6.8 and 6.1.1.4'
F F 0.0171 0.0103 'International Tables Vol C Tables 4.2.6.8 and 6.1.1.4'
P P 0.1023 0.0942 'International Tables Vol C Tables 4.2.6.8 and 6.1.1.4'
S S 0.1246 0.1234 'International Tables Vol C Tables 4.2.6.8 and 6.1.1.4'
Pt Pt -1.7033 8.3905 'International Tables Vol C Tables 4.2.6.8 and 6.1.1.4'

loop_
_geom_angle_atom_site_label_1
_geom_angle_atom_site_label_2
_geom_angle_atom_site_label_3
_geom_angle
P1 C1 H1A 109.5
P1 C1 H1B 109.5
H1A C1 H1B 109.5
P1 C1 H1C 109.5
H1A C1 H1C 109.5
H1B C1 H1C 109.5
P1 C2 P2 97.7(3)
P1 C2 H2A 112.2
P2 C2 H2A 112.2
P1 C2 H2B 112.2
P2 C2 H2B 112.2
H2A C2 H2B 109.8
P2 C3 H3A 109.5
P2 C3 H3B 109.5
H3A C3 H3B 109.5
P2 C3 H3C 109.5
H3A C3 H3C 109.5
H3B C3 H3C 109.5
C5 C4 C9 119.3(5)
C5 C4 P2 121.0(4)
C9 C4 P2 119.6(4)
C6 C5 C4 118.1(5)
C6 C5 C10 116.8(5)
C4 C5 C10 124.5(5)
C5 C6 C7 123.1(5)
C5 C6 H6 118.4
C7 C6 H6 118.4
C8 C7 C6 117.3(5)
C8 C7 C13 122.9(5)
C6 C7 C13 119.7(5)
C7 C8 C9 122.3(5)
C7 C8 H8 118.8
C9 C8 H8 118.9
C8 C9 C4 119.0(5)
C8 C9 C16 115.8(5)
C4 C9 C16 124.8(5)
C5 C10 C11 109.3(5)
C5 C10 C12 115.0(4)
C11 C10 C12 108.9(5)
C5 C10 H10 107.8
C11 C10 H10 107.8
C12 C10 H10 107.8
C10 C11 H11A 109.5
C10 C11 H11B 109.5
H11A C11 H11B 109.5
C10 C11 H11C 109.5
H11A C11 H11C 109.5
H11B C11 H11C 109.5
C10 C12 H12A 109.5
C10 C12 H12B 109.5
H12A C12 H12B 109.5
C10 C12 H12C 109.5
H12A C12 H12C 109.5
H12B C12 H12C 109.5
C7 C13 C14 114.0(5)
C7 C13 C15 109.6(5)
C14 C13 C15 110.9(5)
C7 C13 H13 107.3
C14 C13 H13 107.3
C15 C13 H13 107.3
C13 C14 H14A 109.5
C13 C14 H14B 109.5
H14A C14 H14B 109.5
C13 C14 H14C 109.5
H14A C14 H14C 109.5
H14B C14 H14C 109.5
C13 C15 H15A 109.5
C13 C15 H15B 109.5
H15A C15 H15B 109.5
C13 C15 H15C 109.5
H15A C15 H15C 109.5
H15B C15 H15C 109.5
C17 C16 C18 110.0(5)
C17 C16 C9 113.6(5)
C18 C16 C9 109.5(5)
C17 C16 H16 107.9
C18 C16 H16 107.9
C9 C16 H16 107.9
C16 C17 H17A 109.5
C16 C17 H17B 109.5
H17A C17 H17B 109.5
C16 C17 H17C 109.5
H17A C17 H17C 109.5
H17B C17 H17C 109.5
C16 C18 H18A 109.5
C16 C18 H18B 109.5
H18A C18 H18B 109.5
C16 C18 H18C 109.5
H18A C18 H18C 109.5
H18B C18 H18C 109.5
C20 C19 C24 119.3(4)
C20 C19 P1 123.0(4)
C24 C19 P1 117.4(4)
C21 C20 C19 118.9(5)
C21 C20 C25 118.9(4)
C19 C20 C25 121.8(4)
C20 C21 C22 122.0(5)
C20 C21 H21 119.0
C22 C21 H21 119.0
C23 C22 C21 118.2(5)
C23 C22 C28 120.4(5)
C21 C22 C28 121.3(5)
C24 C23 C22 122.2(5)
C24 C23 H23 118.9
C22 C23 H23 118.9
C23 C24 C19 118.5(5)
C23 C24 C31 116.9(5)
C19 C24 C31 123.9(4)
C27 C25 C26 108.8(4)
C27 C25 C20 114.3(4)
C26 C25 C20 108.6(5)
C27 C25 H25 108.4
C26 C25 H25 108.4
C20 C25 H25 108.4
C25 C26 H26A 109.5
C25 C26 H26B 109.5
H26A C26 H26B 109.5
C25 C26 H26C 109.5
H26A C26 H26C 109.5
H26B C26 H26C 109.5
C25 C27 H27A 109.5
C25 C27 H27B 109.5
H27A C27 H27B 109.5
C25 C27 H27C 109.5
H27A C27 H27C 109.5
H27B C27 H27C 109.5
C22 C28 C30 111.5(5)
C22 C28 C29 111.6(5)
C30 C28 C29 110.5(6)
C22 C28 H28 107.7
C30 C28 H28 107.7
C29 C28 H28 107.7
C28 C29 H29A 109.5
C28 C29 H29B 109.5
H29A C29 H29B 109.5
C28 C29 H29C 109.5
H29A C29 H29C 109.5
H29B C29 H29C 109.5
C28 C30 H30A 109.5
C28 C30 H30B 109.5
H30A C30 H30B 109.5
C28 C30 H30C 109.5
H30A C30 H30C 109.5
H30B C30 H30C 109.5
C24 C31 C33 108.8(4)
C24 C31 C32 113.9(4)
C33 C31 C32 109.8(4)
C24 C31 H31 108.1
C33 C31 H31 108.1
C32 C31 H31 108.1
C31 C32 H32A 109.5
C31 C32 H32B 109.5
H32A C32 H32B 109.5
C31 C32 H32C 109.5
H32A C32 H32C 109.5
H32B C32 H32C 109.5
C31 C33 H33A 109.5
C31 C33 H33B 109.5
H33A C33 H33B 109.5
C31 C33 H33C 109.5
H33A C33 H33C 109.5
H33B C33 H33C 109.5
C35 C34 P3 110.5(4)
C35 C34 H34A 109.5
P3 C34 H34A 109.5
C35 C34 H34B 109.5
P3 C34 H34B 109.5
H34A C34 H34B 108.1
C34 C35 P4 107.6(4)
C34 C35 H35A 110.2
P4 C35 H35A 110.2
C34 C35 H35B 110.2
P4 C35 H35B 110.2
H35A C35 H35B 108.5
C37 C36 C41 120.1(5)
C37 C36 P4 118.9(4)
C41 C36 P4 120.9(4)
C36 C37 C38 120.4(5)
C36 C37 H37 119.8
C38 C37 H37 119.8
C39 C38 C37 119.4(6)
C39 C38 H38 120.3
C37 C38 H38 120.3
C40 C39 C38 120.4(6)
C40 C39 H39 119.8
C38 C39 H39 119.8
C41 C40 C39 120.9(6)
C41 C40 H40 119.6
C39 C40 H40 119.6
C40 C41 C36 118.8(6)
C40 C41 H41 120.6
C36 C41 H41 120.6
C43 C42 C47 118.9(5)
C43 C42 P4 120.5(4)
C47 C42 P4 120.6(4)
C44 C43 C42 120.8(6)
C44 C43 H43 119.6
C42 C43 H43 119.6
C43 C44 C45 119.5(6)
C43 C44 H44 120.3
C45 C44 H44 120.3
C46 C45 C44 120.5(6)
C46 C45 H45 119.7
C44 C45 H45 119.7
C45 C46 C47 119.5(6)
C45 C46 H46 120.2
C47 C46 H46 120.2
C46 C47 C42 120.8(5)
C46 C47 H47 119.6
C42 C47 H47 119.6
C49 C48 C53 119.8(5)
C49 C48 P3 118.7(4)
C53 C48 P3 121.3(4)
C50 C49 C48 120.3(5)
C50 C49 H49 119.9
C48 C49 H49 119.9
C49 C50 C51 119.2(5)
C49 C50 H50 120.4
C51 C50 H50 120.4
C52 C51 C50 120.8(5)
C52 C51 H51 119.6
C50 C51 H51 119.6
C51 C52 C53 120.4(5)
C51 C52 H52 119.8
C53 C52 H52 119.8
C52 C53 C48 119.6(5)
C52 C53 H53 120.2
C48 C53 H53 120.2
C59 C54 C55 118.8(5)
C59 C54 P3 119.6(4)
C55 C54 P3 121.4(4)
C56 C55 C54 120.3(5)
C56 C55 H55 119.8
C54 C55 H55 119.8
C57 C56 C55 120.1(5)
C57 C56 H56 119.9
C55 C56 H56 119.9
C56 C57 C58 120.7(5)
C56 C57 H57 119.7
C58 C57 H57 119.7
C57 C58 C59 119.2(5)
C57 C58 H58 120.4
C59 C58 H58 120.4
C54 C59 C58 120.9(5)
C54 C59 H59 119.5
C58 C59 H59 119.5
F3 C60 F1A 71.9(8)
F3 C60 F2A 115.4(15)
F1A C60 F2A 111.0(15)
F3 C60 F2 111.6(10)
F1A C60 F2 118.1(14)
F2A C60 F2 9(2)
F3 C60 F1 106.2(7)
F1A C60 F1 34.4(7)
F2A C60 F1 94.5(15)
F2 C60 F1 103.2(10)
F3 C60 F3A 31.0(6)
F1A C60 F3A 102.7(9)
F2A C60 F3A 101.0(12)
F2 C60 F3A 94.0(12)
F1 C60 F3A 136.7(8)
F3 C60 S1 117.1(7)
F1A C60 S1 120.4(8)
F2A C60 S1 114.5(15)
F2 C60 S1 111.8(10)
F1 C60 S1 105.5(5)
F3A C60 S1 104.2(7)
F5 C61 F4 107.7(6)
F5 C61 F6 106.4(5)
F4 C61 F6 104.9(6)
F5 C61 S2 112.6(4)
F4 C61 S2 113.2(4)
F6 C61 S2 111.5(5)
C19 P1 C1 106.6(2)
C19 P1 C2 110.3(2)
C1 P1 C2 109.6(3)
C19 P1 Pt1 127.92(17)
C1 P1 Pt1 106.19(18)
C2 P1 Pt1 95.14(17)
C3 P2 C4 109.1(3)
C3 P2 C2 109.6(3)
C4 P2 C2 109.4(2)
C3 P2 Pt1 105.35(19)
C4 P2 Pt1 126.94(19)
C2 P2 Pt1 95.13(17)
C48 P3 C54 103.8(2)
C48 P3 C34 105.0(2)
C54 P3 C34 106.1(2)
C48 P3 Pt1 124.02(18)
C54 P3 Pt1 109.26(18)
C34 P3 Pt1 107.35(18)
C36 P4 C42 103.6(2)
C36 P4 C35 105.4(3)
C42 P4 C35 105.8(2)
C36 P4 Pt1 122.17(18)
C42 P4 Pt1 110.66(18)
C35 P4 Pt1 108.02(18)
O1 S1 O2A 132.3(13)
O1 S1 O3A 95.2(11)
O2A S1 O3A 115.8(11)
O1 S1 O1A 19.8(12)
O2A S1 O1A 114.3(12)
O3A S1 O1A 113.8(11)
O1 S1 O3 115.3(9)
O2A S1 O3 87.3(10)
O3A S1 O3 28.6(7)
O1A S1 O3 129.3(12)
O1 S1 O2 115.3(8)
O2A S1 O2 26.5(10)
O3A S1 O2 142.2(9)
O1A S1 O2 95.5(11)
O3 S1 O2 113.8(6)
O1 S1 C60 103.8(9)
O2A S1 C60 109.2(10)
O3A S1 C60 93.4(9)
O1A S1 C60 108.0(9)
O3 S1 C60 106.5(6)
O2 S1 C60 99.9(5)
O6 S2 O5 115.4(4)
O6 S2 O4 116.6(5)
O5 S2 O4 113.1(4)
O6 S2 C61 104.2(3)
O5 S2 C61 104.6(3)
O4 S2 C61 100.4(3)
P4 Pt1 P3 83.67(7)
P4 Pt1 P2 102.02(7)
P3 Pt1 P2 174.04(5)
P4 Pt1 P1 174.08(5)
P3 Pt1 P1 102.25(6)
P2 Pt1 P1 72.06(6)

loop_
_geom_bond_atom_site_label_1
_geom_bond_atom_site_label_2
_geom_bond_distance
C1 P1 1.829(6)
C1 H1A 0.9800
C1 H1B 0.9800
C1 H1C 0.9800
C2 P1 1.836(5)
C2 P2 1.839(5)
C2 H2A 0.9900
C2 H2B 0.9900
C3 P2 1.826(6)
C3 H3A 0.9800
C3 H3B 0.9800
C3 H3C 0.9800
C4 C5 1.414(7)
C4 C9 1.415(8)
C4 P2 1.830(5)
C5 C6 1.388(7)
C5 C10 1.523(7)
C6 C7 1.390(8)
C6 H6 0.9500
C7 C8 1.383(8)
C7 C13 1.515(7)
C8 C9 1.388(7)
C8 H8 0.9500
C9 C16 1.538(8)
C10 C11 1.535(8)
C10 C12 1.548(7)
C10 H10 1.0000
C11 H11A 0.9800
C11 H11B 0.9800
C11 H11C 0.9800
C12 H12A 0.9800
C12 H12B 0.9800
C12 H12C 0.9800
C13 C14 1.522(9)
C13 C15 1.522(9)
C13 H13 1.0000
C14 H14A 0.9800
C14 H14B 0.9800
C14 H14C 0.9800
C15 H15A 0.9800
C15 H15B 0.9800
C15 H15C 0.9800
C16 C17 1.529(8)
C16 C18 1.533(8)
C16 H16 1.0000
C17 H17A 0.9800
C17 H17B 0.9800
C17 H17C 0.9800
C18 H18A 0.9800
C18 H18B 0.9800
C18 H18C 0.9800
C19 C20 1.418(7)
C19 C24 1.425(7)
C19 P1 1.824(5)
C20 C21 1.383(7)
C20 C25 1.540(8)
C21 C22 1.398(8)
C21 H21 0.9500
C22 C23 1.394(7)
C22 C28 1.505(7)
C23 C24 1.384(7)
C23 H23 0.9500
C24 C31 1.519(7)
C25 C27 1.524(7)
C25 C26 1.530(8)
C25 H25 1.0000
C26 H26A 0.9800
C26 H26B 0.9800
C26 H26C 0.9800
C27 H27A 0.9800
C27 H27B 0.9800
C27 H27C 0.9800
C28 C30 1.542(10)
C28 C29 1.542(10)
C28 H28 1.0000
C29 H29A 0.9800
C29 H29B 0.9800
C29 H29C 0.9800
C30 H30A 0.9800
C30 H30B 0.9800
C30 H30C 0.9800
C31 C33 1.529(8)
C31 C32 1.533(7)
C31 H31 1.0000
C32 H32A 0.9800
C32 H32B 0.9800
C32 H32C 0.9800
C33 H33A 0.9800
C33 H33B 0.9800
C33 H33C 0.9800
C34 C35 1.510(7)
C34 P3 1.829(5)
C34 H34A 0.9900
C34 H34B 0.9900
C35 P4 1.831(6)
C35 H35A 0.9900
C35 H35B 0.9900
C36 C37 1.387(8)
C36 C41 1.405(8)
C36 P4 1.811(5)
C37 C38 1.391(8)
C37 H37 0.9500
C38 C39 1.385(9)
C38 H38 0.9500
C39 C40 1.384(9)
C39 H39 0.9500
C40 C41 1.383(8)
C40 H40 0.9500
C41 H41 0.9500
C42 C43 1.383(8)
C42 C47 1.392(8)
C42 P4 1.822(5)
C43 C44 1.381(8)
C43 H43 0.9500
C44 C45 1.388(9)
C44 H44 0.9500
C45 C46 1.377(9)
C45 H45 0.9500
C46 C47 1.379(8)
C46 H46 0.9500
C47 H47 0.9500
C48 C49 1.399(7)
C48 C53 1.402(8)
C48 P3 1.800(5)
C49 C50 1.388(7)
C49 H49 0.9500
C50 C51 1.397(8)
C50 H50 0.9500
C51 C52 1.379(8)
C51 H51 0.9500
C52 C53 1.384(8)
C52 H52 0.9500
C53 H53 0.9500
C54 C59 1.387(7)
C54 C55 1.399(8)
C54 P3 1.812(6)
C55 C56 1.384(8)
C55 H55 0.9500
C56 C57 1.373(8)
C56 H56 0.9500
C57 C58 1.386(8)
C57 H57 0.9500
C58 C59 1.391(8)
C58 H58 0.9500
C59 H59 0.9500
C60 F3 1.260(10)
C60 F1A 1.281(12)
C60 F2A 1.301(15)
C60 F2 1.310(11)
C60 F1 1.407(10)
C60 F3A 1.425(13)
C60 S1 1.812(7)
C61 F5 1.314(7)
C61 F4 1.315(7)
C61 F6 1.337(8)
C61 S2 1.820(7)
O1 S1 1.411(10)
O2 S1 1.438(9)
O3 S1 1.438(9)
O1A S1 1.432(13)
O2A S1 1.414(12)
O3A S1 1.431(12)
O4 S2 1.447(6)
O5 S2 1.409(5)
O6 S2 1.398(6)
P1 Pt1 2.3524(17)
P2 Pt1 2.3511(17)
P3 Pt1 2.3352(17)
P4 Pt1 2.3239(16)
